data_4500116
loop_
_publ_author_name
'Pindelska, Edyta'
'Dobrzycki, Lukasz'
'Wo\'zniak, Krzysztof'
'Kolodziejski, Waclaw'

_publ_section_title
;
 Polymorphism of Crystalline 4-Amino-2-Nitroacetanilide
;
_journal_issue 6
_journal_name_full 'Crystal Growth &amp; Design'
_journal_page_first 2074
_journal_paper_doi 10.1021/cg100989t
_journal_volume 11
_journal_year 2011
_chemical_formula_sum 'C8 H9 N3 O3'
_chemical_formula_weight 195.18
_chemical_name_systematic
; 
 ? 
;
_space_group_IT_number 14
_symmetry_cell_setting monoclinic
_symmetry_space_group_name_Hall '-P 2yn'
_symmetry_space_group_name_H-M 'P 1 21/n 1'
_atom_sites_solution_hydrogens geom
_atom_sites_solution_primary direct
_atom_sites_solution_secondary difmap
_audit_creation_method SHELXL-97
_cell_angle_alpha 90.00
_cell_angle_beta 91.632(7)
_cell_angle_gamma 90.00
_cell_formula_units_Z 4
_cell_length_a 12.7022(11)
_cell_length_b 3.8175(2)
_cell_length_c 17.3647(16)
_cell_measurement_reflns_used 4421
_cell_measurement_temperature 100(2)
_cell_measurement_theta_max 28.532
_cell_measurement_theta_min 2.794
_cell_volume 841.68(12)
_computing_cell_refinement
;
CrysAlis RED, Oxford Diffraction Ltd.,
Version 1.171.28cycle4 beta (release 11-11-2005 CrysAlis171 .NET)
(compiled Nov 11 2005,15:50:43)
;
_computing_data_collection
;
CrysAlis CCD, Oxford Diffraction Ltd.,
Version 1.171.28cycle4 beta (release 11-11-2005 CrysAlis171 .NET)
(compiled Nov 11 2005,15:50:43)
;
_computing_data_reduction
;
CrysAlis RED, Oxford Diffraction Ltd.,
Version 1.171.28cycle4 beta (release 11-11-2005 CrysAlis171 .NET)
(compiled Nov 11 2005,15:50:43)
;
_computing_molecular_graphics Diamond
_computing_publication_material SHELXTL-97
_computing_structure_refinement 'SHELXL-97 (Sheldrick, 1997)'
_computing_structure_solution 'SHELXS-97 (Sheldrick, 1990)'
_diffrn_ambient_temperature 100(2)
_diffrn_detector_area_resol_mean 8.6479
_diffrn_measured_fraction_theta_full 0.998
_diffrn_measured_fraction_theta_max 0.998
_diffrn_measurement_device_type 'KM4 CCD'
_diffrn_measurement_method 'omega scan'
_diffrn_radiation_monochromator graphite
_diffrn_radiation_source 'fine-focus sealed tube'
_diffrn_radiation_type MoK\a
_diffrn_radiation_wavelength 0.71073
_diffrn_reflns_av_R_equivalents 0.0269
_diffrn_reflns_av_sigmaI/netI 0.0274
_diffrn_reflns_limit_h_max 15
_diffrn_reflns_limit_h_min -15
_diffrn_reflns_limit_k_max 4
_diffrn_reflns_limit_k_min -4
_diffrn_reflns_limit_l_max 21
_diffrn_reflns_limit_l_min -21
_diffrn_reflns_number 9122
_diffrn_reflns_theta_full 26.00
_diffrn_reflns_theta_max 26.00
_diffrn_reflns_theta_min 3.21
_diffrn_standards_number '1 frame'
_exptl_absorpt_coefficient_mu 0.121
_exptl_absorpt_correction_T_max 0.99
_exptl_absorpt_correction_T_min 0.89
_exptl_absorpt_correction_type multi-scan
_exptl_absorpt_process_details
;
CrysAlis RED, Oxford Diffraction Ltd.,
Version 1.171.28cycle4 beta (release 11-11-2005 CrysAlis171 .NET)
(compiled Nov 11 2005,15:50:43)
Empirical absorption correction using spherical harmonics,
 implemented in SCALE3 ABSPACK scaling algorithm.
;
_exptl_crystal_colour red
_exptl_crystal_density_diffrn 1.540
_exptl_crystal_density_method 'not measured'
_exptl_crystal_description prismatic
_exptl_crystal_F_000 408
_exptl_crystal_size_max 0.46
_exptl_crystal_size_mid 0.16
_exptl_crystal_size_min 0.03
_refine_diff_density_max 0.259
_refine_diff_density_min -0.281
_refine_diff_density_rms 0.068
_refine_ls_extinction_method none
_refine_ls_goodness_of_fit_ref 1.176
_refine_ls_hydrogen_treatment mixed
_refine_ls_matrix_type full
_refine_ls_number_parameters 151
_refine_ls_number_reflns 1663
_refine_ls_number_restraints 0
_refine_ls_restrained_S_all 1.176
_refine_ls_R_factor_all 0.0623
_refine_ls_R_factor_gt 0.0448
_refine_ls_shift/su_max 0.000
_refine_ls_shift/su_mean 0.000
_refine_ls_structure_factor_coef Fsqd
_refine_ls_weighting_details 'calc w=1/[\s^2^(Fo^2^)+(0.0793P)^2^+0.5879P] where P=(Fo^2^+2Fc^2^)/3'
_refine_ls_weighting_scheme calc
_refine_ls_wR_factor_gt 0.1545
_refine_ls_wR_factor_ref 0.1597
_reflns_number_gt 1219
_reflns_number_total 1663
_reflns_threshold_expression >2sigma(I)
_cod_data_source_file cg100989t_si_002.cif
_cod_data_source_block ANA_[red,T=100K]
_cod_depositor_comments
;
The following automatic conversions were performed:

'_symmetry_cell_setting' value 'Monoclinic' changed to 'monoclinic'
according to /home/saulius/struct/CIF-dictionaries/cif_core.dic
dictionary named 'cif_core.dic' version 2.4.1 from 2010-06-29.

Automatic conversion script
Id: cif_fix_values 1715 2011-07-08 13:25:40Z adriana 
;
_cod_original_sg_symbol_H-M P21/n
_cod_database_code 4500116

loop_
_symmetry_equiv_pos_as_xyz
'x, y, z'
'-x+1/2, y+1/2, -z+1/2'
'-x, -y, -z'
'x-1/2, -y-1/2, z-1/2'

loop_
_atom_site_label
_atom_site_type_symbol
_atom_site_fract_x
_atom_site_fract_y
_atom_site_fract_z
_atom_site_U_iso_or_equiv
_atom_site_adp_type
_atom_site_occupancy
_atom_site_symmetry_multiplicity
_atom_site_calc_flag
_atom_site_refinement_flags
C1 C 0.99564(19) 0.0524(7) 0.26420(14) 0.0176(6) Uani 1 1 d .
C2 C 1.02344(18) 0.1856(7) 0.33755(14) 0.0181(6) Uani 1 1 d .
C3 C 0.95664(19) 0.1689(7) 0.39910(15) 0.0192(6) Uani 1 1 d .
C4 C 0.85732(19) 0.0180(7) 0.38961(14) 0.0198(6) Uani 1 1 d .
C5 C 0.82993(19) -0.1257(7) 0.31736(15) 0.0184(6) Uani 1 1 d .
C6 C 0.89704(19) -0.1088(7) 0.25676(15) 0.0185(6) Uani 1 1 d .
C7 C 1.02071(19) 0.2025(7) 0.12832(14) 0.0193(6) Uani 1 1 d .
C8 C 1.1036(2) 0.2506(8) 0.06892(16) 0.0261(6) Uani 1 1 d .
H8A H 1.1728 0.1905 0.0916 0.039 Uiso 0.50 1 calc PR
H8B H 1.1040 0.4951 0.0518 0.039 Uiso 0.50 1 calc PR
H8C H 1.0881 0.0974 0.0248 0.039 Uiso 0.50 1 calc PR
H8D H 1.0704 0.3315 0.0205 0.039 Uiso 0.50 1 calc PR
H8E H 1.1393 0.0269 0.0603 0.039 Uiso 0.50 1 calc PR
H8F H 1.1552 0.4246 0.0873 0.039 Uiso 0.50 1 calc PR
N1 N 1.05866(16) 0.0919(6) 0.19841(12) 0.0196(5) Uani 1 1 d .
N2 N 1.12590(16) 0.3481(6) 0.35297(13) 0.0218(5) Uani 1 1 d .
N3 N 0.78937(19) -0.0064(8) 0.44998(14) 0.0272(6) Uani 1 1 d .
O1 O 0.92743(14) 0.2604(5) 0.11420(10) 0.0263(5) Uani 1 1 d .
O2 O 1.19962(14) 0.2816(6) 0.31015(11) 0.0311(6) Uani 1 1 d .
O3 O 1.13580(14) 0.5430(6) 0.40876(11) 0.0281(5) Uani 1 1 d .
H1 H 1.130(2) 0.110(8) 0.2021(16) 0.020(7) Uiso 1 1 d .
H3 H 0.978(2) 0.262(9) 0.4468(19) 0.031(8) Uiso 1 1 d .
H5 H 0.764(3) -0.228(9) 0.3103(18) 0.031(8) Uiso 1 1 d .
H6 H 0.877(2) -0.226(8) 0.2106(18) 0.021(7) Uiso 1 1 d .
H31 H 0.799(3) 0.142(10) 0.486(2) 0.035(10) Uiso 1 1 d .
H32 H 0.721(3) -0.076(9) 0.4349(18) 0.033(8) Uiso 1 1 d .

loop_
_atom_site_aniso_label
_atom_site_aniso_U_11
_atom_site_aniso_U_22
_atom_site_aniso_U_33
_atom_site_aniso_U_23
_atom_site_aniso_U_13
_atom_site_aniso_U_12
C1 0.0165(11) 0.0203(13) 0.0161(12) 0.0029(10) 0.0017(10) 0.0038(10)
C2 0.0131(11) 0.0200(14) 0.0213(13) 0.0027(10) -0.0006(10) 0.0000(10)
C3 0.0184(12) 0.0229(14) 0.0160(13) -0.0010(11) -0.0022(10) 0.0014(11)
C4 0.0184(12) 0.0206(14) 0.0207(13) 0.0023(11) 0.0032(10) 0.0027(11)
C5 0.0115(11) 0.0190(14) 0.0248(13) -0.0001(11) -0.0001(10) -0.0005(10)
C6 0.0177(12) 0.0192(13) 0.0184(13) 0.0007(11) -0.0008(10) 0.0019(11)
C7 0.0189(12) 0.0211(14) 0.0182(13) -0.0004(10) 0.0029(10) 0.0025(11)
C8 0.0209(13) 0.0352(16) 0.0223(14) 0.0041(12) 0.0040(11) 0.0044(12)
N1 0.0111(10) 0.0300(13) 0.0179(11) 0.0000(9) 0.0028(8) 0.0011(9)
N2 0.0160(10) 0.0286(13) 0.0208(11) 0.0030(10) -0.0015(9) 0.0008(9)
N3 0.0190(12) 0.0404(16) 0.0223(13) -0.0069(12) 0.0043(10) -0.0065(11)
O1 0.0175(9) 0.0392(12) 0.0223(10) 0.0040(9) 0.0024(7) 0.0055(9)
O2 0.0150(9) 0.0532(14) 0.0253(10) -0.0050(10) 0.0037(8) -0.0068(9)
O3 0.0223(10) 0.0340(12) 0.0277(11) -0.0059(9) -0.0034(8) -0.0033(9)

loop_
_atom_type_symbol
_atom_type_description
_atom_type_scat_dispersion_real
_atom_type_scat_dispersion_imag
_atom_type_scat_source
C C 0.0033 0.0016 'International Tables Vol C Tables 4.2.6.8 and 6.1.1.4'
H H 0.0000 0.0000 'International Tables Vol C Tables 4.2.6.8 and 6.1.1.4'
N N 0.0061 0.0033 'International Tables Vol C Tables 4.2.6.8 and 6.1.1.4'
O O 0.0106 0.0060 'International Tables Vol C Tables 4.2.6.8 and 6.1.1.4'

loop_
_geom_angle_atom_site_label_1
_geom_angle_atom_site_label_2
_geom_angle_atom_site_label_3
_geom_angle
C6 C1 C2 116.3(2)
C6 C1 N1 119.7(2)
C2 C1 N1 123.8(2)
C3 C2 C1 122.6(2)
C3 C2 N2 116.2(2)
C1 C2 N2 121.3(2)
C2 C3 C4 120.0(2)
C2 C3 H3 119.9(19)
C4 C3 H3 120.0(19)
N3 C4 C3 121.5(2)
N3 C4 C5 120.5(2)
C3 C4 C5 117.9(2)
C6 C5 C4 121.5(2)
C6 C5 H5 119.7(19)
C4 C5 H5 118.8(19)
C5 C6 C1 121.6(2)
C5 C6 H6 117.8(17)
C1 C6 H6 120.4(16)
O1 C7 N1 123.4(2)
O1 C7 C8 122.2(2)
N1 C7 C8 114.4(2)
C7 C8 H8A 109.5
C7 C8 H8B 109.5
H8A C8 H8B 109.5
C7 C8 H8C 109.5
H8A C8 H8C 109.5
H8B C8 H8C 109.5
C7 C8 H8D 109.5
H8A C8 H8D 141.1
H8B C8 H8D 56.3
H8C C8 H8D 56.3
C7 C8 H8E 109.5
H8A C8 H8E 56.3
H8B C8 H8E 141.1
H8C C8 H8E 56.3
H8D C8 H8E 109.5
C7 C8 H8F 109.5
H8A C8 H8F 56.3
H8B C8 H8F 56.3
H8C C8 H8F 141.1
H8D C8 H8F 109.5
H8E C8 H8F 109.5
C7 N1 C1 123.9(2)
C7 N1 H1 111.5(18)
C1 N1 H1 122.2(18)
O3 N2 O2 122.5(2)
O3 N2 C2 118.3(2)
O2 N2 C2 119.2(2)
C4 N3 H31 116(2)
C4 N3 H32 113.6(19)
H31 N3 H32 120(3)

loop_
_geom_bond_atom_site_label_1
_geom_bond_atom_site_label_2
_geom_bond_distance
C1 C6 1.398(4)
C1 C2 1.407(4)
C1 N1 1.422(3)
C2 C3 1.385(3)
C2 N2 1.460(3)
C3 C4 1.392(4)
C3 H3 0.93(3)
C4 N3 1.380(3)
C4 C5 1.404(4)
C5 C6 1.375(3)
C5 H5 0.93(3)
C6 H6 0.95(3)
C7 O1 1.223(3)
C7 N1 1.363(3)
C7 C8 1.506(3)
C8 H8A 0.9800
C8 H8B 0.9800
C8 H8C 0.9800
C8 H8D 0.9800
C8 H8E 0.9800
C8 H8F 0.9800
N1 H1 0.90(3)
N2 O3 1.225(3)
N2 O2 1.238(3)
N3 H31 0.85(4)
N3 H32 0.93(3)

loop_
_geom_hbond_atom_site_label_D
_geom_hbond_atom_site_label_H
_geom_hbond_atom_site_label_A
_geom_hbond_distance_DH
_geom_hbond_distance_HA
_geom_hbond_distance_DA
_geom_hbond_angle_DHA
_geom_hbond_site_symmetry_A
N1 H1 O2 0.90(3) 2.16(3) 2.701(3) 118(2) .
N1 H1 O2 0.90(3) 2.52(3) 3.298(3) 145(2) 2_745
N3 H31 O3 0.85(4) 2.33(4) 3.149(3) 165(3) 3_766
N3 H32 O1 0.93(3) 2.14(4) 3.073(3) 173(3) 2_645

loop_
_geom_torsion_atom_site_label_1
_geom_torsion_atom_site_label_2
_geom_torsion_atom_site_label_3
_geom_torsion_atom_site_label_4
_geom_torsion
C6 C1 C2 C3 -1.7(4)
N1 C1 C2 C3 174.5(2)
C6 C1 C2 N2 177.8(2)
N1 C1 C2 N2 -6.0(4)
C1 C2 C3 C4 -0.5(4)
N2 C2 C3 C4 -180.0(2)
C2 C3 C4 N3 179.2(2)
C2 C3 C4 C5 2.4(4)
N3 C4 C5 C6 -179.1(3)
C3 C4 C5 C6 -2.2(4)
C4 C5 C6 C1 0.0(4)
C2 C1 C6 C5 1.9(4)
N1 C1 C6 C5 -174.4(2)
O1 C7 N1 C1 -4.1(4)
C8 C7 N1 C1 175.6(2)
C6 C1 N1 C7 44.3(4)
C2 C1 N1 C7 -131.7(3)
C3 C2 N2 O3 -20.6(3)
C1 C2 N2 O3 159.9(2)
C3 C2 N2 O2 158.5(2)
C1 C2 N2 O2 -21.0(4)
